data_4505929
loop_
_publ_author_name
'Chen, Shui-Sheng'
'Chen, Zhi-Hao'
'Fan, Jian'
'Okamura, Taka-aki'
'Bai, Zheng-Shuai'
'Lv, Mei-Fang'
'Sun, Wei-Yin'

_publ_section_title
;
 Synthesis and Characterization of Metal Complexes with Mixed
 4-Imidazole-Containing Tripodal Ligand and Varied Dicarboxylic Acid
;
_journal_issue 5
_journal_name_full 'Crystal Growth &amp; Design'
_journal_page_first 2315
_journal_paper_doi 10.1021/cg2016275
_journal_volume 12
_journal_year 2012
_chemical_formula_moiety 'C17 H12 Mn N6 O4,  H2 O'
_chemical_formula_sum 'C17 H14 Mn N6 O5'
_chemical_formula_weight 437.27
_chemical_name_systematic
; 
 ? 
;
_space_group_IT_number 2
_symmetry_cell_setting triclinic
_symmetry_space_group_name_Hall '-P 1'
_symmetry_space_group_name_H-M 'P -1'
_atom_sites_solution_hydrogens geom
_atom_sites_solution_primary direct
_atom_sites_solution_secondary difmap
_audit_creation_method SHELXL-97
_cell_angle_alpha 91.991(4)
_cell_angle_beta 93.712(4)
_cell_angle_gamma 96.626(4)
_cell_formula_units_Z 2
_cell_length_a 7.6017(16)
_cell_length_b 9.873(2)
_cell_length_c 12.050(3)
_cell_measurement_temperature 293(2)
_cell_volume 895.6(3)
_computing_cell_refinement 'Bruker SMART'
_computing_data_collection 'Bruker SMART'
_computing_data_reduction 'Bruker SAINT'
_computing_molecular_graphics 'Bruker SHELXTL'
_computing_publication_material 'Bruker SHELXTL'
_computing_structure_refinement 'SHELXL-97 (Sheldrick, 1997)'
_computing_structure_solution 'SHELXS-97 (Sheldrick, 1990)'
_diffrn_ambient_temperature 293(2)
_diffrn_measured_fraction_theta_full 0.980
_diffrn_measured_fraction_theta_max 0.980
_diffrn_measurement_device_type 'Bruker Smart Apex CCD'
_diffrn_measurement_method 'phi and omega scans'
_diffrn_radiation_monochromator graphite
_diffrn_radiation_source 'fine-focus sealed tube'
_diffrn_radiation_type MoK\a
_diffrn_radiation_wavelength 0.71073
_diffrn_reflns_av_R_equivalents 0.0539
_diffrn_reflns_av_sigmaI/netI 0.0499
_diffrn_reflns_limit_h_max 9
_diffrn_reflns_limit_h_min -6
_diffrn_reflns_limit_k_max 11
_diffrn_reflns_limit_k_min -11
_diffrn_reflns_limit_l_max 14
_diffrn_reflns_limit_l_min -14
_diffrn_reflns_number 4646
_diffrn_reflns_theta_full 25.49
_diffrn_reflns_theta_max 25.49
_diffrn_reflns_theta_min 1.70
_exptl_absorpt_coefficient_mu 0.782
_exptl_absorpt_correction_type none
_exptl_crystal_colour purple
_exptl_crystal_density_diffrn 1.614
_exptl_crystal_density_method 'not measured'
_exptl_crystal_description block
_exptl_crystal_F_000 442
_exptl_crystal_size_max 0.19
_exptl_crystal_size_mid 0.16
_exptl_crystal_size_min 0.15
_refine_diff_density_max 0.665
_refine_diff_density_min -0.740
_refine_diff_density_rms 0.094
_refine_ls_extinction_method none
_refine_ls_goodness_of_fit_ref 1.073
_refine_ls_hydrogen_treatment constr
_refine_ls_matrix_type full
_refine_ls_number_parameters 262
_refine_ls_number_reflns 3265
_refine_ls_number_restraints 0
_refine_ls_restrained_S_all 1.073
_refine_ls_R_factor_all 0.0502
_refine_ls_R_factor_gt 0.0460
_refine_ls_shift/su_max 0.001
_refine_ls_shift/su_mean 0.000
_refine_ls_structure_factor_coef Fsqd
_refine_ls_weighting_details 'calc w=1/[\s^2^(Fo^2^)+(0.0752P)^2^+0.4478P] where P=(Fo^2^+2Fc^2^)/3'
_refine_ls_weighting_scheme calc
_refine_ls_wR_factor_gt 0.1264
_refine_ls_wR_factor_ref 0.1292
_reflns_number_gt 2942
_reflns_number_total 3265
_reflns_threshold_expression >2sigma(I)
_cod_data_source_file cg2016275_si_002.cif
_cod_data_source_block 1
_cod_depositor_comments
;
The following automatic conversions were performed:

'_symmetry_cell_setting' value 'Triclinic' changed to 'triclinic'
according to /home/saulius/struct/CIF-dictionaries/cif_core.dic
dictionary named 'cif_core.dic' version 2.4.1 from 2010-06-29.

Automatic conversion script
Id: cif_fix_values 1715 2011-07-08 13:25:40Z adriana 
;
_cod_original_sg_symbol_H-M 'P-1   '
_cod_database_code 4505929

loop_
_symmetry_equiv_pos_as_xyz
'x, y, z'
'-x, -y, -z'

loop_
_atom_site_label
_atom_site_type_symbol
_atom_site_fract_x
_atom_site_fract_y
_atom_site_fract_z
_atom_site_U_iso_or_equiv
_atom_site_adp_type
_atom_site_occupancy
_atom_site_symmetry_multiplicity
_atom_site_calc_flag
_atom_site_refinement_flags
C1 C 1.1769(4) 0.7892(3) 0.0264(2) 0.0327(6) Uani 1 1 d .
H1 H 1.2346 0.8527 -0.0182 0.039 Uiso 1 1 calc R
C2 C 1.2685(4) 0.7446(3) 0.1191(2) 0.0301(6) Uani 1 1 d .
C3 C 1.1821(4) 0.6486(3) 0.1845(2) 0.0330(6) Uani 1 1 d .
H3 H 1.2430 0.6183 0.2465 0.040 Uiso 1 1 calc R
C4 C 1.0051(4) 0.5970(3) 0.1584(2) 0.0302(6) Uani 1 1 d .
C5 C 0.9164(4) 0.6433(3) 0.0655(2) 0.0310(6) Uani 1 1 d .
H5 H 0.7986 0.6089 0.0472 0.037 Uiso 1 1 calc R
C6 C 0.9996(4) 0.7397(3) -0.0005(2) 0.0290(6) Uani 1 1 d .
C7 C 0.9006(4) 0.7883(3) -0.0961(2) 0.0288(6) Uani 1 1 d .
C8 C 0.7436(4) 0.7380(3) -0.1506(2) 0.0333(6) Uani 1 1 d .
H8 H 0.6725 0.6606 -0.1313 0.040 Uiso 1 1 calc R
C9 C 0.8379(4) 0.9142(3) -0.2355(3) 0.0379(7) Uani 1 1 d .
H9 H 0.8476 0.9835 -0.2858 0.045 Uiso 1 1 calc R
C10 C 1.4538(4) 0.8004(3) 0.1467(2) 0.0310(6) Uani 1 1 d .
C11 C 1.5741(4) 0.8738(3) 0.0869(3) 0.0361(7) Uani 1 1 d .
H11 H 1.5538 0.8959 0.0131 0.043 Uiso 1 1 calc R
C12 C 1.7040(4) 0.8579(3) 0.2466(3) 0.0389(7) Uani 1 1 d .
H12 H 1.7887 0.8661 0.3064 0.047 Uiso 1 1 calc R
C13 C 0.9149(4) 0.4959(3) 0.2275(2) 0.0297(6) Uani 1 1 d .
C14 C 0.7413(4) 0.4456(3) 0.2305(3) 0.0371(7) Uani 1 1 d .
H14 H 0.6489 0.4732 0.1857 0.045 Uiso 1 1 calc R
C15 C 0.8823(4) 0.3415(3) 0.3524(3) 0.0403(8) Uani 1 1 d .
H15 H 0.9097 0.2834 0.4084 0.048 Uiso 1 1 calc R
C16 C 0.5593(3) 0.4743(3) 0.5478(2) 0.0285(6) Uani 1 1 d .
C17 C 0.4027(4) 0.0014(3) 0.5142(2) 0.0280(6) Uani 1 1 d .
Mn1 Mn 0.48704(5) 0.24137(4) 0.38063(3) 0.02619(17) Uani 1 1 d .
N1 N 0.9577(3) 0.9016(2) -0.1523(2) 0.0358(6) Uani 1 1 d .
H1A H 1.0542 0.9551 -0.1365 0.043 Uiso 1 1 calc R
N2 N 0.7043(3) 0.8168(2) -0.2379(2) 0.0329(5) Uani 1 1 d .
N3 N 1.7299(3) 0.9106(3) 0.1505(2) 0.0390(6) Uani 1 1 d .
N4 N 1.5407(3) 0.7905(3) 0.2489(2) 0.0370(6) Uani 1 1 d .
H4 H 1.4983 0.7486 0.3045 0.044 Uiso 1 1 calc R
N5 N 0.7213(3) 0.3486(3) 0.3087(2) 0.0373(6) Uani 1 1 d .
N6 N 1.0015(3) 0.4276(3) 0.3068(2) 0.0364(6) Uani 1 1 d .
H6 H 1.1138 0.4386 0.3243 0.044 Uiso 1 1 calc R
O1 O 0.5726(3) 0.3505(2) 0.54714(17) 0.0365(5) Uani 1 1 d .
O2 O 0.6311(3) 0.5626(2) 0.61886(17) 0.0344(5) Uani 1 1 d .
O3 O 0.3249(3) 0.0968(2) 0.47710(18) 0.0353(5) Uani 1 1 d .
O4 O 0.3391(3) -0.0897(2) 0.57396(18) 0.0377(5) Uani 1 1 d .
O5 O 0.9966(11) 0.1420(11) 0.5531(7) 0.231(4) Uani 1 1 d .

loop_
_atom_site_aniso_label
_atom_site_aniso_U_11
_atom_site_aniso_U_22
_atom_site_aniso_U_33
_atom_site_aniso_U_23
_atom_site_aniso_U_13
_atom_site_aniso_U_12
C1 0.0281(15) 0.0355(15) 0.0324(15) 0.0121(12) -0.0017(12) -0.0060(12)
C2 0.0225(14) 0.0328(15) 0.0329(15) 0.0058(12) -0.0029(11) -0.0039(11)
C3 0.0255(14) 0.0384(16) 0.0332(15) 0.0135(12) -0.0062(11) -0.0033(12)
C4 0.0261(14) 0.0302(14) 0.0335(15) 0.0089(12) 0.0005(11) -0.0020(11)
C5 0.0219(14) 0.0347(15) 0.0342(15) 0.0062(12) -0.0041(11) -0.0047(11)
C6 0.0266(14) 0.0294(14) 0.0293(14) 0.0054(11) -0.0034(11) -0.0021(11)
C7 0.0255(14) 0.0295(14) 0.0294(14) 0.0053(11) -0.0022(11) -0.0033(11)
C8 0.0283(15) 0.0343(15) 0.0346(16) 0.0107(12) -0.0039(12) -0.0069(12)
C9 0.0367(17) 0.0344(16) 0.0387(17) 0.0133(13) -0.0117(13) -0.0073(13)
C10 0.0258(14) 0.0324(15) 0.0326(15) 0.0076(12) -0.0041(11) -0.0032(12)
C11 0.0277(15) 0.0398(16) 0.0388(17) 0.0114(13) -0.0034(12) -0.0038(12)
C12 0.0272(15) 0.0447(18) 0.0419(18) 0.0084(14) -0.0073(13) -0.0046(13)
C13 0.0219(13) 0.0334(15) 0.0335(15) 0.0122(12) -0.0009(11) -0.0001(11)
C14 0.0231(14) 0.0410(17) 0.0460(18) 0.0203(14) -0.0049(12) -0.0028(12)
C15 0.0288(16) 0.0445(18) 0.0475(19) 0.0249(15) -0.0009(13) -0.0009(13)
C16 0.0209(13) 0.0322(15) 0.0317(15) 0.0079(12) -0.0022(11) 0.0009(11)
C17 0.0253(14) 0.0251(13) 0.0326(15) 0.0068(11) -0.0024(11) -0.0008(11)
Mn1 0.0209(2) 0.0248(3) 0.0315(3) 0.01042(17) -0.00465(17) -0.00236(16)
N1 0.0300(13) 0.0352(13) 0.0383(14) 0.0131(11) -0.0110(10) -0.0090(10)
N2 0.0291(13) 0.0332(13) 0.0336(13) 0.0070(10) -0.0092(10) -0.0039(10)
N3 0.0256(13) 0.0407(14) 0.0479(16) 0.0075(12) -0.0027(11) -0.0064(11)
N4 0.0296(13) 0.0439(15) 0.0346(14) 0.0133(11) -0.0055(10) -0.0069(11)
N5 0.0240(13) 0.0410(14) 0.0462(15) 0.0208(12) -0.0006(11) -0.0032(10)
N6 0.0185(12) 0.0452(15) 0.0448(15) 0.0213(12) -0.0031(10) -0.0023(10)
O1 0.0435(13) 0.0286(11) 0.0365(12) 0.0097(8) -0.0088(9) 0.0046(9)
O2 0.0289(11) 0.0327(11) 0.0397(12) 0.0023(9) -0.0138(9) 0.0043(8)
O3 0.0267(11) 0.0332(11) 0.0472(12) 0.0188(9) 0.0008(9) 0.0043(8)
O4 0.0303(11) 0.0312(11) 0.0533(14) 0.0204(10) 0.0097(10) 0.0019(9)
O5 0.172(7) 0.314(10) 0.208(8) 0.052(7) 0.017(6) 0.027(7)

loop_
_atom_type_symbol
_atom_type_description
_atom_type_scat_dispersion_real
_atom_type_scat_dispersion_imag
_atom_type_scat_source
C C 0.0033 0.0016 'International Tables Vol C Tables 4.2.6.8 and 6.1.1.4'
H H 0.0000 0.0000 'International Tables Vol C Tables 4.2.6.8 and 6.1.1.4'
O O 0.0106 0.0060 'International Tables Vol C Tables 4.2.6.8 and 6.1.1.4'
N N 0.0061 0.0033 'International Tables Vol C Tables 4.2.6.8 and 6.1.1.4'
Mn Mn 0.3368 0.7283 'International Tables Vol C Tables 4.2.6.8 and 6.1.1.4'

loop_
_geom_angle_atom_site_label_1
_geom_angle_atom_site_label_2
_geom_angle_atom_site_label_3
_geom_angle
_geom_angle_site_symmetry_1
_geom_angle_site_symmetry_3
C2 C1 C6 120.7(3) . .
C2 C1 H1 119.6 . .
C6 C1 H1 119.6 . .
C3 C2 C1 119.3(3) . .
C3 C2 C10 121.1(3) . .
C1 C2 C10 119.6(2) . .
C2 C3 C4 120.8(3) . .
C2 C3 H3 119.6 . .
C4 C3 H3 119.6 . .
C5 C4 C3 118.8(2) . .
C5 C4 C13 120.6(3) . .
C3 C4 C13 120.6(3) . .
C6 C5 C4 121.4(3) . .
C6 C5 H5 119.3 . .
C4 C5 H5 119.3 . .
C5 C6 C1 119.0(3) . .
C5 C6 C7 119.8(2) . .
C1 C6 C7 121.2(2) . .
C8 C7 N1 104.6(2) . .
C8 C7 C6 131.3(3) . .
N1 C7 C6 124.0(2) . .
C7 C8 N2 110.7(2) . .
C7 C8 H8 124.6 . .
N2 C8 H8 124.6 . .
N2 C9 N1 111.8(3) . .
N2 C9 H9 124.1 . .
N1 C9 H9 124.1 . .
C11 C10 N4 104.7(3) . .
C11 C10 C2 131.6(3) . .
N4 C10 C2 123.6(2) . .
C10 C11 N3 110.6(3) . .
C10 C11 H11 124.7 . .
N3 C11 H11 124.7 . .
N3 C12 N4 112.0(3) . .
N3 C12 H12 124.0 . .
N4 C12 H12 124.0 . .
C14 C13 N6 104.6(2) . .
C14 C13 C4 132.0(3) . .
N6 C13 C4 123.4(2) . .
C13 C14 N5 110.6(3) . .
C13 C14 H14 124.7 . .
N5 C14 H14 124.7 . .
N5 C15 N6 111.7(3) . .
N5 C15 H15 124.1 . .
N6 C15 H15 124.1 . .
O1 C16 O2 126.4(3) . .
O1 C16 C16 117.1(3) . 2_666
O2 C16 C16 116.5(3) . 2_666
O4 C17 O3 126.1(3) . .
O4 C17 C17 117.1(3) . 2_656
O3 C17 C17 116.8(3) . 2_656
O4 Mn1 O3 75.61(7) 2_656 .
O4 Mn1 N2 115.45(9) 2_656 2_665
O3 Mn1 N2 87.59(9) . 2_665
O4 Mn1 N5 85.36(9) 2_656 .
O3 Mn1 N5 160.44(9) . .
N2 Mn1 N5 104.95(10) 2_665 .
O4 Mn1 O2 159.96(8) 2_656 2_666
O3 Mn1 O2 108.31(8) . 2_666
N2 Mn1 O2 84.54(8) 2_665 2_666
N5 Mn1 O2 88.10(9) . 2_666
O4 Mn1 O1 87.88(8) 2_656 .
O3 Mn1 O1 85.14(8) . .
N2 Mn1 O1 152.92(9) 2_665 .
N5 Mn1 O1 89.74(9) . .
O2 Mn1 O1 73.15(7) 2_666 .
C9 N1 C7 108.1(2) . .
C9 N1 H1A 126.0 . .
C7 N1 H1A 126.0 . .
C9 N2 C8 104.8(2) . .
C9 N2 Mn1 125.6(2) . 2_665
C8 N2 Mn1 126.86(19) . 2_665
C12 N3 C11 105.1(3) . .
C12 N4 C10 107.6(2) . .
C12 N4 H4 126.2 . .
C10 N4 H4 126.2 . .
C15 N5 C14 104.9(2) . .
C15 N5 Mn1 121.3(2) . .
C14 N5 Mn1 133.1(2) . .
C15 N6 C13 108.3(2) . .
C15 N6 H6 125.9 . .
C13 N6 H6 125.9 . .
C16 O1 Mn1 113.43(18) . .
C16 O2 Mn1 114.65(17) . 2_666
C17 O3 Mn1 114.86(17) . .
C17 O4 Mn1 115.55(18) . 2_656

loop_
_geom_bond_atom_site_label_1
_geom_bond_atom_site_label_2
_geom_bond_distance
_geom_bond_site_symmetry_2
C1 C2 1.389(4) .
C1 C6 1.393(4) .
C1 H1 0.9300 .
C2 C3 1.388(4) .
C2 C10 1.465(4) .
C3 C4 1.395(4) .
C3 H3 0.9300 .
C4 C5 1.388(4) .
C4 C13 1.461(4) .
C5 C6 1.384(4) .
C5 H5 0.9300 .
C6 C7 1.461(4) .
C7 C8 1.357(4) .
C7 N1 1.369(4) .
C8 N2 1.368(4) .
C8 H8 0.9300 .
C9 N2 1.314(4) .
C9 N1 1.329(4) .
C9 H9 0.9300 .
C10 C11 1.360(4) .
C10 N4 1.371(4) .
C11 N3 1.373(4) .
C11 H11 0.9300 .
C12 N3 1.302(4) .
C12 N4 1.342(4) .
C12 H12 0.9300 .
C13 C14 1.358(4) .
C13 N6 1.366(4) .
C14 N5 1.370(4) .
C14 H14 0.9300 .
C15 N5 1.311(4) .
C15 N6 1.328(4) .
C15 H15 0.9300 .
C16 O1 1.238(3) .
C16 O2 1.252(3) .
C16 C16 1.552(5) 2_666
C17 O4 1.245(3) .
C17 O3 1.249(3) .
C17 C17 1.543(5) 2_656
Mn1 O4 2.170(2) 2_656
Mn1 O3 2.192(2) .
Mn1 N2 2.195(2) 2_665
Mn1 N5 2.207(2) .
Mn1 O2 2.225(2) 2_666
Mn1 O1 2.265(2) .
N1 H1A 0.8600 .
N2 Mn1 2.195(2) 2_665
N4 H4 0.8600 .
N6 H6 0.8600 .
O2 Mn1 2.225(2) 2_666
O4 Mn1 2.170(2) 2_656

loop_
_geom_torsion_atom_site_label_1
_geom_torsion_atom_site_label_2
_geom_torsion_atom_site_label_3
_geom_torsion_atom_site_label_4
_geom_torsion
_geom_torsion_site_symmetry_1
_geom_torsion_site_symmetry_4
C6 C1 C2 C3 0.7(5) . .
C6 C1 C2 C10 -178.7(3) . .
C1 C2 C3 C4 -0.2(5) . .
C10 C2 C3 C4 179.3(3) . .
C2 C3 C4 C5 0.1(5) . .
C2 C3 C4 C13 179.9(3) . .
C3 C4 C5 C6 -0.5(4) . .
C13 C4 C5 C6 179.7(3) . .
C4 C5 C6 C1 1.0(5) . .
C4 C5 C6 C7 -178.6(3) . .
C2 C1 C6 C5 -1.1(5) . .
C2 C1 C6 C7 178.5(3) . .
C5 C6 C7 C8 -15.3(5) . .
C1 C6 C7 C8 165.1(3) . .
C5 C6 C7 N1 166.1(3) . .
C1 C6 C7 N1 -13.5(4) . .
N1 C7 C8 N2 0.2(3) . .
C6 C7 C8 N2 -178.7(3) . .
C3 C2 C10 C11 166.2(3) . .
C1 C2 C10 C11 -14.3(5) . .
C3 C2 C10 N4 -16.6(5) . .
C1 C2 C10 N4 162.9(3) . .
N4 C10 C11 N3 -1.1(4) . .
C2 C10 C11 N3 176.5(3) . .
C5 C4 C13 C14 -11.3(5) . .
C3 C4 C13 C14 168.8(3) . .
C5 C4 C13 N6 167.4(3) . .
C3 C4 C13 N6 -12.4(5) . .
N6 C13 C14 N5 -0.4(4) . .
C4 C13 C14 N5 178.5(3) . .
N2 C9 N1 C7 0.3(4) . .
C8 C7 N1 C9 -0.3(3) . .
C6 C7 N1 C9 178.7(3) . .
N1 C9 N2 C8 -0.2(4) . .
N1 C9 N2 Mn1 -162.4(2) . 2_665
C7 C8 N2 C9 0.0(4) . .
C7 C8 N2 Mn1 161.9(2) . 2_665
N4 C12 N3 C11 -0.5(4) . .
C10 C11 N3 C12 1.1(4) . .
N3 C12 N4 C10 -0.1(4) . .
C11 C10 N4 C12 0.8(3) . .
C2 C10 N4 C12 -177.1(3) . .
N6 C15 N5 C14 0.1(4) . .
N6 C15 N5 Mn1 -171.2(2) . .
C13 C14 N5 C15 0.2(4) . .
C13 C14 N5 Mn1 170.0(2) . .
O4 Mn1 N5 C15 -32.1(3) 2_656 .
O3 Mn1 N5 C15 -18.8(5) . .
N2 Mn1 N5 C15 -147.2(3) 2_665 .
O2 Mn1 N5 C15 128.9(3) 2_666 .
O1 Mn1 N5 C15 55.8(3) . .
O4 Mn1 N5 C14 159.4(3) 2_656 .
O3 Mn1 N5 C14 172.7(3) . .
N2 Mn1 N5 C14 44.3(3) 2_665 .
O2 Mn1 N5 C14 -39.5(3) 2_666 .
O1 Mn1 N5 C14 -112.7(3) . .
N5 C15 N6 C13 -0.3(4) . .
C14 C13 N6 C15 0.4(4) . .
C4 C13 N6 C15 -178.6(3) . .
O2 C16 O1 Mn1 -163.6(2) . .
C16 C16 O1 Mn1 17.2(4) 2_666 .
O4 Mn1 O1 C16 154.5(2) 2_656 .
O3 Mn1 O1 C16 -129.8(2) . .
N2 Mn1 O1 C16 -54.8(3) 2_665 .
N5 Mn1 O1 C16 69.1(2) . .
O2 Mn1 O1 C16 -18.97(19) 2_666 .
O1 C16 O2 Mn1 -162.6(2) . 2_666
C16 C16 O2 Mn1 16.7(4) 2_666 2_666
O4 C17 O3 Mn1 177.6(2) . .
C17 C17 O3 Mn1 -0.8(4) 2_656 .
O4 Mn1 O3 C17 1.7(2) 2_656 .
N2 Mn1 O3 C17 118.8(2) 2_665 .
N5 Mn1 O3 C17 -12.0(4) . .
O2 Mn1 O3 C17 -157.8(2) 2_666 .
O1 Mn1 O3 C17 -87.3(2) . .
O3 C17 O4 Mn1 178.7(2) . 2_656
C17 C17 O4 Mn1 -3.0(4) 2_656 2_656
